data_7238074
loop_
_publ_author_name
'Kawata, Etsuya'
'Saito, Masaichi'
'Yoshioka, Michikazu'

_publ_section_title
;
 Thermal reaction of diastereomeric benzocyclobutenols. Evidence for
 reversible opening of 1,2-dihydrobenzocyclobutenols to
 hydroxy-o-xylylenes
;
_journal_issue 6
_journal_name_full 'Journal of the Chemical Society, Perkin Transactions 1'
_journal_page_first 1015
_journal_paper_doi 10.1039/a908326j
_journal_year 2000
_chemical_formula_sum 'C17 H24 O3'
_chemical_formula_weight 276.38
_chemical_name_systematic
;
(3S^*^,1'R^*^)-3-Acetoxy-2-(1'-hydroxy-1',2'-dihydrobenzocyclobuten-1'-yl)-2
,4-dimethylpentane
;
_space_group_IT_number 4
_space_group_name_Hall 'P 2ybc'
_space_group_name_H-M_alt 'P 1 21 1 (a,b,c-1/4)'
_symmetry_cell_setting monoclinic
_symmetry_space_group_name_H-M 'P 1 21 1 (a,b,c-1/4)'
_atom_sites_solution_primary 'direct methods'
_atom_sites_solution_secondary 'least squares'
_cell_angle_alpha 90.00(0)
_cell_angle_beta 90.176(5)
_cell_angle_gamma 90.00(0)
_cell_formula_units_Z 8
_cell_length_a 10.106(1)
_cell_length_b 25.218(2)
_cell_length_c 12.298(2)
_cell_measurement_reflns_used all
_cell_measurement_temperature 298
_cell_volume 3134.2(6)
_diffrn_measurement_device ' MacScience DIP3000 '
_diffrn_measurement_method 'area detector'
_diffrn_radiation_monochromator graphite
_diffrn_radiation_type 'Mo Ka'
_diffrn_radiation_wavelength 0.71073
_diffrn_reflns_limit_h_max 14
_diffrn_reflns_limit_h_min 0
_diffrn_reflns_limit_k_max 31
_diffrn_reflns_limit_k_min 0
_diffrn_reflns_limit_l_max 17
_diffrn_reflns_limit_l_min -17
_diffrn_reflns_number 30159
_diffrn_reflns_theta_max ' 28.46 '
_exptl_absorpt_coefficient_mu 0.074
_exptl_absorpt_correction_type none
_exptl_crystal_colour ' colourless '
_exptl_crystal_density_diffrn 1.171
_exptl_crystal_density_meas ?
_exptl_crystal_description ' cube '
_exptl_crystal_size_max 0.15
_exptl_crystal_size_mid 0.15
_exptl_crystal_size_min 0.15
_refine_diff_density_max 0.22
_refine_diff_density_min -0.24
_refine_ls_extinction_method none
_refine_ls_goodness_of_fit_ref 2.364
_refine_ls_hydrogen_treatment refxyz
_refine_ls_number_parameters 415
_refine_ls_number_reflns 2941
_refine_ls_R_factor_gt 0.054
_refine_ls_shift/su_max 0.0404
_refine_ls_structure_factor_coef F
_refine_ls_weighting_scheme calc
_refine_ls_wR_factor_ref 0.071
_reflns_number_observed 2941
_reflns_number_total 8447
_reflns_observed_criterion I>3sigma(I)
_cod_data_source_file a908326j.txt
_cod_data_source_block 3
_cod_depositor_comments
;
The following automatic conversions were performed:

data item '_exptl_absorpt_correction_type' value ' none ' was changed
to 'none' in accordance with the
/home/saulius/struct/COD-crude-data/automatic-downloads/DataCite-retrospective/RSC/depositions/lib/dictionaries/cif_core.dic
dictionary named 'cif_core.dic' version 2.4.2 last updated on
2011-04-26.

data item '_refine_ls_hydrogen_treatment' value ' refxyz ' was
changed to 'refxyz' in accordance with the
/home/saulius/struct/COD-crude-data/automatic-downloads/DataCite-retrospective/RSC/depositions/lib/dictionaries/cif_core.dic
dictionary named 'cif_core.dic' version 2.4.2 last updated on
2011-04-26.

data item '_exptl_crystal_density_meas' value 'not measured' was
changed to '?' -- the value is perceived as not measured.

Automatic conversion script
Id: cif_fix_values 6909 2019-04-08 15:41:33Z antanas 
;
_cod_original_cell_volume 3134.2(2)
_cod_original_sg_symbol_H-M ' P 21/n '
_cod_original_formula_sum ' C17 H24 O3 '
_cod_database_code 7238074
_diffrn_reflns_total 6743

loop_
_symmetry_equiv_pos_as_xyz
' +x, +y, +z '
' -x, 1/2+y, 1/2-z '

loop_
_atom_site_aniso_label
_atom_site_aniso_U_11
_atom_site_aniso_U_22
_atom_site_aniso_U_33
_atom_site_aniso_U_12
_atom_site_aniso_U_13
_atom_site_aniso_U_23
C1 0.0405(8) 0.0552(7) 0.0545(8) -.0005(6) 0.0064(6) -.0060(6)
C2 0.0406(8) 0.0620(7) 0.0613(8) -.0032(6) 0.0058(6) -.0140(6)
C3 0.0380(9) 0.0847(8) 0.0644(10) 0.0026(7) -.0075(7) -.0247(7)
C4 0.0527(8) 0.0845(8) 0.0425(10) 0.0074(7) -.0089(7) -.0001(7)
C5 0.043(1) 0.058(1) 0.043(1) 0.008(1) -0.003(1) 0.000(1)
C6 0.035(1) 0.045(1) 0.042(1) 0.003(1) 0.003(1) -0.007(1)
C7 0.039(1) 0.043(1) 0.036(1) 0.000(1) 0.002(1) -0.004(1)
C8 0.050(1) 0.046(1) 0.050(1) 0.004(1) -0.002(1) 0.004(1)
C9 0.032(1) 0.037(1) 0.045(1) -0.003(1) 0.001(1) -0.003(1)
C10 0.043(1) 0.042(1) 0.035(1) 0.000(1) -0.002(1) 0.000(1)
C11 0.040(1) 0.055(1) 0.049(1) -0.006(1) 0.004(1) -0.006(1)
C12 0.043(1) 0.064(1) 0.068(1) 0.012(1) 0.001(1) 0.001(1)
C13 0.048(1) 0.073(1) 0.094(1) -0.012(1) 0.005(1) 0.004(1)
C14 0.040(1) 0.041(1) 0.060(2) 0.002(1) -0.011(1) -0.004(1)
C15 0.104(1) 0.065(1) 0.067(1) 0.024(1) -0.020(1) -0.023(1)
C16 0.042(1) 0.056(1) 0.066(1) -0.001(1) 0.004(1) -0.023(1)
C17 0.047(1) 0.049(1) 0.060(1) 0.004(1) 0.001(1) 0.011(1)
C18 0.044(1) 0.056(1) 0.042(1) 0.005(1) 0.005(1) 0.005(1)
C19 0.052(1) 0.080(1) 0.053(1) 0.010(1) 0.007(1) 0.016(1)
C20 0.045(1) 0.089(1) 0.067(1) 0.006(1) 0.009(1) 0.030(1)
C21 0.041(1) 0.061(1) 0.085(1) -0.010(1) -0.011(1) 0.028(1)
C22 0.042(1) 0.053(1) 0.059(2) -0.007(1) -0.005(1) 0.009(1)
C23 0.038(1) 0.048(2) 0.050(2) 0.001(1) 0.000(1) 0.012(1)
C24 0.041(1) 0.035(2) 0.046(1) 0.002(1) 0.002(1) 0.003(1)
C25 0.054(1) 0.051(1) 0.053(2) 0.005(1) 0.004(1) -0.008(1)
C26 0.034(1) 0.038(1) 0.039(1) 0.002(1) -0.003(1) 0.002(1)
C27 0.040(1) 0.040(1) 0.037(1) -0.002(1) 0.001(1) 0.001(1)
C28 0.042(1) 0.063(1) 0.051(1) 0.000(1) -0.006(1) 0.005(1)
C30 0.044(1) 0.074(1) 0.068(1) 0.015(1) -0.001(1) 0.005(1)
C31 0.043(1) 0.038(1) 0.060(2) 0.001(1) 0.012(1) 0.006(1)
C32 0.100(1) 0.063(1) 0.076(2) 0.023(1) 0.015(1) 0.024(1)
C33 0.050(1) 0.055(2) 0.051(2) 0.007(1) 0.001(1) 0.020(2)
C34 0.053(1) 0.042(1) 0.049(2) 0.004(1) -0.002(1) -0.005(1)
C38 0.042(1) 0.084(2) 0.096(2) -0.016(1) -0.001(1) -0.001(1)
O1 0.04(1) 0.05 0.05 0.01 0.00 -0.01
O2 0.05(1) 0.04 0.04 0.00 -0.01 0.00
O3 0.07(1) 0.04 0.07 0.01 0.00 0.01
O4 0.041(9) 0.047 0.051 0.008 0.004 0.016
O5 0.0440 0.0381 0.0449 0.0050 0.0073 0.0034
O6 0.0679 0.0449 0.0763 0.0076 -.0022 -.0139

loop_
_atom_site_label
_atom_site_fract_x
_atom_site_fract_y
_atom_site_fract_z
_atom_site_U_iso_or_equiv
C1 0.57230(14) 0.44060(5) 0.12420(12) 0.0501(7)
C2 0.67090(14) 0.45310(5) 0.19900(12) 0.0546(7)
C3 0.67980(16) 0.42680(6) 0.29770(14) 0.0624(8)
C4 0.59440(15) 0.38620(6) 0.32630(13) 0.0599(8)
C5 0.49640(19) 0.37370(6) 0.25140(16) 0.0477(9)
C6 0.48630(18) 0.40020(6) 0.15340(16) 0.0404(9)
C7 0.36800(19) 0.36730(7) 0.11490(17) 0.0395(9)
C8 0.3806(2) 0.3369(1) 0.2271(2) 0.048(1)
C9 0.2360(2) 0.3972(1) 0.0926(2) 0.038(1)
C10 0.1206(2) 0.3562(1) 0.0847(2) 0.040(1)
C11 -0.0236(2) 0.3761(1) 0.0971(2) 0.048(1)
C12 -0.06690(19) 0.41690(8) 0.01370(17) 0.0588(9)
C13 -0.1190(2) 0.3291(1) 0.0949(2) 0.0717(9)
C14 0.1614(2) 0.2788(1) -0.0234(2) 0.047(1)
C15 0.1802(2) 0.2606(1) -0.1369(2) 0.0789(9)
C16 0.2076(2) 0.4347(1) 0.1884(2) 0.055(1)
C17 0.2541(2) 0.4296(1) -0.0114(2) 0.052(1)
C18 0.2545(2) 0.1269(1) 0.2473(2) 0.047(1)
C19 0.1585(2) 0.1130(1) 0.3229(2) 0.062(1)
C20 0.0749(2) 0.0717(1) 0.2927(2) 0.067(1)
C21 0.0874(2) 0.0462(1) 0.1957(2) 0.062(1)
C22 0.1838(2) 0.0593(1) 0.1200(2) 0.052(1)
C23 0.2670(3) 0.1007(1) 0.1488(2) 0.045(1)
C24 0.3838(3) 0.1347(1) 0.1125(2) 0.040(1)
C25 0.3696(2) 0.1639(1) 0.2256(2) 0.053(1)
C26 0.51660(19) 0.10490(7) 0.09030(17) 0.0367(9)
C27 0.6314(2) 0.1460(1) 0.0852(2) 0.0388(9)
C28 0.7751(2) 0.1261(1) 0.0997(2) 0.052(1)
C30 0.8196(2) 0.0850(1) 0.0173(2) 0.0620(9)
C31 0.5913(2) 0.2240(1) -0.0232(2) 0.047(1)
C32 0.5736(2) 0.2420(1) -0.1372(2) 0.080(1)
C33 0.5438(3) 0.0657(1) 0.1828(3) 0.052(1)
C34 0.4984(2) 0.0744(1) -0.0172(2) 0.048(1)
C38 0.8701(2) 0.1733(1) 0.0983(2) 0.074(1)
H1 0.5640(2) 0.4587(1) 0.0559(3) 0.052(1)
H1 0.45200 0.31840 0.04570 0.052
H2 0.7331(4) 0.4807(1) 0.1823(3) 0.094(2)
H3 0.7487(3) 0.4367(1) 0.3477(3) 0.080(1)
H4 0.6009(3) 0.3677(1) 0.3944(3) 0.050(1)
H4 0.29360 0.18600 0.04420 0.045
H8A 0.30640 0.34040 0.27510 0.07(1)
H8B 0.40310 0.30000 0.22090 0.041(7)
H10 0.12960 0.33040 0.14170 0.057(7)
H11 -0.03170 0.39200 0.16760 0.04(1)
H12A -0.15590 0.42950 0.02170 0.106(6)
H12B -0.05880 0.40090 -0.05680 0.081(8)
H12C -0.00810 0.44670 0.01810 0.093(8)
H13A -0.20810 0.34170 0.10290 0.110(7)
H13B -0.09740 0.30540 0.15330 0.102(7)
H13C -0.10990 0.31070 0.02710 0.075(8)
H15A 0.20410 0.22380 -0.13930 0.134(7)
H15B 0.24950 0.28120 -0.16920 0.166(6)
H15C 0.10010 0.26580 -0.17770 0.17(1)
H16A 0.12650 0.45340 0.17410 0.08(1)
H16B 0.27890 0.45960 0.19700 0.07(1)
H16C 0.19930 0.41430 0.25390 0.08(1)
H17A 0.17310 0.44830 -0.02570 0.09(1)
H17B 0.27410 0.40640 -0.07100 0.05(1)
H17C 0.32530 0.45450 -0.00250 0.058(7)
H19 0.15120 0.13100 0.39150 0.083(4)
H20 0.00580 0.06150 0.34180 0.10(2)
H21 0.02830 0.01740 0.17980 0.05(3)
H22 0.19260 0.04160 0.05140 0.06(2)
H25A 0.443(3) 0.160(1) 0.274(2) 0.047(6)
H25B 0.34660 0.20080 0.22070 0.067(9)
H27 0.60930 0.17060 0.14180 0.03(1)
H28 0.782(3) 0.110(1) 0.171(2) 0.054(8)
H30A 0.90860 0.07250 0.02700 0.090(9)
H30B 0.81270 0.10070 -0.05360 0.091(6)
H30C 0.76080 0.05520 0.02130 0.095(9)
H32A 0.54890 0.27880 -0.13970 0.133(8)
H32B 0.50550 0.22110 -0.17090 0.21(1)
H32C 0.65470 0.23710 -0.17630 0.17(1)
H33A 0.55490 0.08500 0.24950 0.062(6)
H33B 0.62230 0.04560 0.16790 0.061(7)
H33C 0.47020 0.04190 0.18920 0.047(7)
H34A 0.42790 0.04890 -0.01500 0.07(2)
H34B 0.57950 0.05610 -0.03300 0.06(2)
H34C 0.48020 0.09920 -0.07440 0.06(2)
H38A 0.95900 0.16070 0.10790 0.106(5)
H38B 0.84790 0.19750 0.15560 0.10(1)
H38C 0.86210 0.19120 0.02970 0.093(9)
O1 0.39520 0.33580 0.02170 0.048
O2 0.12780 0.33020 -0.02030 0.041
O3 0.17330 0.25120 0.05600 0.062
O4 0.35630 0.16700 0.02090 0.047
O5 0.62530 0.17280 -0.01990 0.042
O6 0.57890 0.25160 0.05580 0.063

loop_
_geom_angle_atom_site_label_1
_geom_angle_atom_site_label_2
_geom_angle_atom_site_label_3
_geom_angle
C2 C1 C6 116.3(2)
C1 C2 C3 121.0(2)
C2 C3 C4 122.5(2)
C3 C4 C5 116.3(2)
C4 C5 C6 121.3(2)
C4 C5 C8 144.7(2)
C6 C5 C8 94.0(2)
C1 C6 C5 122.4(2)
C1 C6 C7 143.9(2)
C5 C6 C7 93.6(2)
C6 C7 C8 86.1(2)
C6 C7 C9 117.4(2)
C6 C7 O1 113.6(2)
C8 C7 C9 117.1(2)
C8 C7 O1 114.6(2)
C9 C7 O1 107.2(2)
C5 C8 C7 86.3(2)
C7 C9 C10 109.3(2)
C7 C9 C16 109.0(2)
C7 C9 C17 107.6(2)
C10 C9 C16 108.3(2)
C10 C9 C17 113.1(2)
C16 C9 C17 109.6(2)
C9 C10 C11 118.8(2)
C9 C10 O2 108.4(2)
C11 C10 O2 106.5(2)
C10 C11 C12 115.0(2)
C10 C11 C13 109.9(2)
C12 C11 C13 109.5(2)
C15 C14 O2 111.1(2)
C15 C14 O3 124.9(2)
O2 C14 O3 124.1(2)
C19 C18 C23 122.0(3)
C19 C18 C25 144.1(3)
C23 C18 C25 93.9(3)
C18 C19 C20 115.8(3)
C19 C20 C21 122.0(3)
C20 C21 C22 122.8(3)
C21 C22 C23 115.7(3)
C18 C23 C22 121.7(3)
C18 C23 C24 93.5(3)
C22 C23 C24 144.8(3)
C23 C24 C25 86.1(2)
C23 C24 C26 116.5(3)
C23 C24 O4 113.9(2)
C25 C24 C26 117.3(2)
C25 C24 O4 114.4(2)
C26 C24 O4 107.7(2)
C18 C25 C24 86.6(2)
C24 C26 C27 109.1(2)
C24 C26 C33 109.4(2)
C24 C26 C34 106.8(2)
C27 C26 C33 109.1(2)
C27 C26 C34 112.6(2)
C33 C26 C34 109.6(2)
C26 C27 C28 118.6(2)
C26 C27 O5 108.3(2)
C28 C27 O5 106.8(2)
C27 C28 C30 115.1(2)
C27 C28 C38 109.6(2)
C30 C28 C38 109.7(2)
C32 C31 O5 110.8(3)
C32 C31 O6 125.0(3)
O5 C31 O6 124.2(3)
C10 O2 C14 118.4(2)
C27 O5 C31 119.0(2)
C2 C1 H1 122.1(2)
C6 C1 H1 121.5(3)
C1 C2 H2 119.4(3)
C3 C2 H2 119.6(3)
C2 C3 H3 118.8(3)
C4 C3 H3 118.7(3)
C3 C4 H4 122.6(3)
C5 C4 H4 121.0(3)
C5 C8 H8A 115.1(2)
C5 C8 H8B 115.1(2)
C7 C8 H8A 115.5(2)
C7 C8 H8B 114.7(2)
H8A C8 H8B 108.9(3)
C9 C10 H10 109.5(2)
C11 C10 H10 103.6(2)
H10 C10 O2 109.8(2)
C10 C11 H11 107.9(3)
C12 C11 H11 107.6(2)
C13 C11 H11 106.5(2)
C11 C12 H12A 115.1(2)
C11 C12 H12B 107.5(2)
C11 C12 H12C 108.4(2)
H12A C12 H12B 108.3(2)
H12A C12 H12C 108.4(2)
H12B C12 H12C 109.0(2)
C11 C13 H13A 109.5(2)
C11 C13 H13B 109.1(2)
C11 C13 H13C 109.2(2)
H13A C13 H13B 109.9(2)
H13A C13 H13C 110.0(3)
H13B C13 H13C 109.1(2)
C14 C15 H15A 111.2(2)
C14 C15 H15B 108.6(2)
C14 C15 H15C 109.9(2)
H15A C15 H15B 109.1(2)
H15A C15 H15C 109.1(2)
H15B C15 H15C 109.0(2)
C9 C16 H16A 108.8(3)
C9 C16 H16B 110.1(3)
C9 C16 H16C 109.3(2)
H16A C16 H16B 109.8(3)
H16A C16 H16C 109.9(3)
H16B C16 H16C 109.0(3)
C9 C17 H17A 108.1(3)
C9 C17 H17B 109.8(3)
C9 C17 H17C 110.2(3)
H17A C17 H17B 109.9(3)
H17A C17 H17C 109.7(3)
H17B C17 H17C 109.0(3)
C18 C19 H19 121.6(3)
C20 C19 H19 122.7(2)
C19 C20 H20 118.4(3)
C21 C20 H20 119.6(3)
C20 C21 H21 118.5(3)
C22 C21 H21 118.7(3)
C21 C22 H22 123.1(3)
C23 C22 H22 121.2(3)
C18 C25 H25A 115.1(16)
C18 C25 H25B 114.9(3)
C24 C25 H25A 115.2(16)
C24 C25 H25B 114.7(3)
H25A C25 H25B 109.0(15)
C26 C27 H27 103.1(2)
C28 C27 H27 110.3(2)
H27 C27 O5 109.5(2)
C27 C28 H28 107.7(18)
C30 C28 H28 107.7(17)
C38 C28 H28 106.7(17)
C28 C30 H30A 114.9(2)
C28 C30 H30B 107.7(2)
C28 C30 H30C 108.4(2)
H30A C30 H30B 108.3(2)
H30A C30 H30C 108.5(2)
H30B C30 H30C 109.0(3)
C31 C32 H32A 110.9(3)
C31 C32 H32B 108.9(3)
C31 C32 H32C 109.5(3)
H32A C32 H32B 109.3(3)
H32A C32 H32C 109.3(3)
H32B C32 H32C 109.0(3)
C26 C33 H33A 109.1(3)
C26 C33 H33B 110.2(3)
C26 C33 H33C 109.1(3)
H33A C33 H33B 109.7(3)
H33A C33 H33C 109.6(3)
H33B C33 H33C 109.1(3)
C26 C34 H34A 113.4(3)
C26 C34 H34B 108.3(3)
C26 C34 H34C 109.0(2)
H34A C34 H34B 108.5(3)
H34A C34 H34C 108.5(3)
H34B C34 H34C 109.1(3)
C28 C38 H38A 109.2(3)
C28 C38 H38B 109.8(3)
C28 C38 H38C 108.9(3)
H38A C38 H38B 109.9(3)
H38A C38 H38C 109.9(3)
H38B C38 H38C 109.1(3)
C24 O4 H4 101.6(2)

loop_
_geom_bond_atom_site_label_1
_geom_bond_atom_site_label_2
_geom_bond_distance
C1 C2 1.390(3)
C1 C6 1.387(3)
C2 C3 1.386(3)
C3 C4 1.385(3)
C4 C5 1.387(3)
C5 C6 1.382(3)
C5 C8 1.522(3)
C6 C7 1.529(3)
C7 C8 1.583(4)
C7 C9 1.556(3)
C7 O1 1.422(2)
C9 C10 1.561(4)
C9 C16 1.538(4)
C9 C17 1.529(4)
C10 C11 1.549(4)
C10 O2 1.450(3)
C11 C12 1.516(4)
C11 C13 1.528(3)
C14 C15 1.482(4)
C14 O2 1.341(3)
C14 O3 1.205(3)
C18 C19 1.391(4)
C18 C23 1.386(4)
C18 C25 1.516(4)
C19 C20 1.391(4)
C20 C21 1.361(4)
C21 C22 1.389(4)
C22 C23 1.386(4)
C23 C24 1.527(4)
C24 C25 1.581(4)
C24 C26 1.563(4)
C24 O4 1.417(3)
C26 C27 1.557(3)
C26 C33 1.531(4)
C26 C34 1.540(4)
C27 C28 1.546(4)
C27 O5 1.460(3)
C28 C30 1.519(4)
C28 C38 1.529(4)
C31 C32 1.484(4)
C31 O5 1.337(3)
C31 O6 1.202(3)
C1 H1 0.959(4)
C2 H2 0.960(4)
C3 H3 0.961(4)
C4 H4 0.961(4)
C8 H8B 0.961(3)
C8 H8A 0.960(3)
C11 H11 0.959(3)
C10 H10 0.961(3)
C12 H12B 0.960(3)
C12 H12A 0.959(2)
C13 H13A 0.960(2)
C12 H12C 0.959(2)
C13 H13C 0.959(3)
C13 H13B 0.959(2)
C15 H15B 0.959(2)
C15 H15A 0.959(2)
C16 H16A 0.961(3)
C15 H15C 0.960(3)
C16 H16C 0.960(3)
C16 H16B 0.961(3)
C17 H17B 0.960(3)
C17 H17A 0.960(3)
C19 H19 0.961(3)
C17 H17C 0.961(3)
C21 H21 0.960(3)
C20 H20 0.960(3)
C25 H25A 0.96(3)
C22 H22 0.959(3)
C27 H27 0.959(3)
C25 H25B 0.961(3)
C30 H30A 0.960(3)
C28 H28 0.96(3)
C30 H30C 0.959(3)
C30 H30B 0.960(3)
C32 H32B 0.960(3)
C32 H32A 0.961(3)
C33 H33A 0.960(4)
C32 H32C 0.960(3)
C33 H33C 0.959(3)
C33 H33B 0.960(3)
C34 H34B 0.961(3)
C34 H34A 0.960(3)
C38 H38A 0.960(3)
C34 H34C 0.959(3)
C38 H38C 0.960(3)
C38 H38B 0.959(3)
H4 O4 0.845
